data_7226288
loop_
_publ_author_name
'Zhang, Tengfei'
'zhang, ran'
'Zhang, Zhao-Ming'
'Ni, Zhong-Hai'

_publ_section_title
;
 A series of tetraphenylethene-based benzimidazoles: syntheses,
 structures, aggregation-induced emission and reversible mechanochromism
;
_journal_name_full 'RSC Adv.'
_journal_paper_doi 10.1039/C6RA16514A
_journal_year 2016
_chemical_formula_sum 'C36 H28.5 N3.5'
_chemical_formula_weight 510.12
_chemical_name_systematic
; 
 ? 
;
_space_group_IT_number 15
_symmetry_cell_setting monoclinic
_symmetry_space_group_name_Hall '-I 2ya'
_symmetry_space_group_name_H-M 'I 1 2/a 1'
_atom_sites_solution_hydrogens geom
_atom_sites_solution_primary direct
_atom_sites_solution_secondary difmap
_audit_creation_method SHELXL-97
_audit_update_record
;
2016-05-09 deposited with the CCDC.
2016-08-17 downloaded from the CCDC.
;
_cell_angle_alpha 90.00
_cell_angle_beta 106.22(2)
_cell_angle_gamma 90.00
_cell_formula_units_Z 16
_cell_length_a 27.518(12)
_cell_length_b 9.894(4)
_cell_length_c 45.122(19)
_cell_measurement_reflns_used 2436
_cell_measurement_temperature 293(2)
_cell_measurement_theta_max 26.32
_cell_measurement_theta_min 3.01
_cell_volume 11796(9)
_computing_cell_refinement 'SAINT-Plus (Bruker, 2001)'
_computing_data_collection 'APEX2 (Bruker, 2004)'
_computing_data_reduction SAINT-Plus
_computing_molecular_graphics 'XP (Sheldrick, 1998)'
_computing_publication_material XP
_computing_structure_refinement 'SHELXL-97 (Sheldrick, 2008)'
_computing_structure_solution 'SHELXS-97 (Sheldrick, 2008)'
_diffrn_ambient_temperature 293(2)
_diffrn_measured_fraction_theta_full 0.996
_diffrn_measured_fraction_theta_max 0.996
_diffrn_measurement_device_type 'Bruker APEX II CCD area-detector'
_diffrn_measurement_method '\f and \w scans'
_diffrn_radiation_monochromator graphite
_diffrn_radiation_source 'fine-focus sealed tube'
_diffrn_radiation_type MoK\a
_diffrn_radiation_wavelength 0.71073
_diffrn_reflns_av_R_equivalents 0.0879
_diffrn_reflns_av_sigmaI/netI 0.1066
_diffrn_reflns_limit_h_max 27
_diffrn_reflns_limit_h_min -33
_diffrn_reflns_limit_k_max 12
_diffrn_reflns_limit_k_min -12
_diffrn_reflns_limit_l_max 55
_diffrn_reflns_limit_l_min -47
_diffrn_reflns_number 31604
_diffrn_reflns_theta_full 26.00
_diffrn_reflns_theta_max 26.00
_diffrn_reflns_theta_min 1.88
_diffrn_standards_decay_% 0
_diffrn_standards_interval_count 0
_diffrn_standards_interval_time 0
_diffrn_standards_number 0
_exptl_absorpt_coefficient_mu 0.068
_exptl_absorpt_correction_T_max 0.856
_exptl_absorpt_correction_T_min 0.814
_exptl_absorpt_correction_type multi-scan
_exptl_absorpt_process_details SADABS
_exptl_crystal_colour colourless
_exptl_crystal_density_diffrn 1.149
_exptl_crystal_density_method 'not measured'
_exptl_crystal_description block
_exptl_crystal_F_000 4304
_exptl_crystal_size_max 0.29
_exptl_crystal_size_mid 0.27
_exptl_crystal_size_min 0.23
_refine_diff_density_max 0.248
_refine_diff_density_min -0.196
_refine_diff_density_rms 0.037
_refine_ls_extinction_coef 0.00042(6)
_refine_ls_extinction_expression Fc^*^=kFc[1+0.001xFc^2^\l^3^/sin(2\q)]^-1/4^
_refine_ls_extinction_method SHELXL
_refine_ls_goodness_of_fit_ref 1.007
_refine_ls_hydrogen_treatment mixed
_refine_ls_matrix_type full
_refine_ls_number_parameters 721
_refine_ls_number_reflns 11548
_refine_ls_number_restraints 30
_refine_ls_restrained_S_all 1.034
_refine_ls_R_factor_all 0.1743
_refine_ls_R_factor_gt 0.0619
_refine_ls_shift/su_max 0.026
_refine_ls_shift/su_mean 0.001
_refine_ls_structure_factor_coef Fsqd
_refine_ls_weighting_details 'calc w=1/[\s^2^(Fo^2^)+(0.0462P)^2^+0.0000P] where P=(Fo^2^+2Fc^2^)/3'
_refine_ls_weighting_scheme calc
_refine_ls_wR_factor_gt 0.1232
_refine_ls_wR_factor_ref 0.1575
_reflns_number_gt 4563
_reflns_number_total 11548
_reflns_threshold_expression >2sigma(I)
_cod_data_source_file c6ra16514a2.cif
_cod_data_source_block 1
_cod_depositor_comments
;
The following automatic conversions were performed:

'_symmetry_cell_setting' value 'Monoclinic' changed to 'monoclinic'
according to
/usr/data/users/saulius/crontab/automatic-downloads/rss-feeds/RSC/lib/dictionaries/cif_core.dic
dictionary named 'cif_core.dic' version 2.4.2 from 2011-04-26.

Automatic conversion script
Id: cif_fix_values 4268 2015-11-12 08:31:59Z antanas 
;
_cod_original_sg_symbol_H-M 'I 2/a'
_cod_database_code 7226288

loop_
_symmetry_equiv_pos_as_xyz
'x, y, z'
'-x+1/2, y, -z'
'x+1/2, y+1/2, z+1/2'
'-x+1, y+1/2, -z+1/2'
'-x, -y, -z'
'x-1/2, -y, z'
'-x+1/2, -y+1/2, -z+1/2'
'x, -y+1/2, z+1/2'

loop_
_atom_site_label
_atom_site_type_symbol
_atom_site_fract_x
_atom_site_fract_y
_atom_site_fract_z
_atom_site_U_iso_or_equiv
_atom_site_adp_type
_atom_site_occupancy
_atom_site_symmetry_multiplicity
_atom_site_calc_flag
_atom_site_refinement_flags
N3 N 0.13993(9) 0.4674(3) 0.04466(6) 0.0518(7) Uani 1 1 d .
N4 N 0.13206(8) 0.2448(2) 0.04852(5) 0.0523(6) Uani 1 1 d .
C34 C 0.03981(11) 0.4794(3) 0.15942(7) 0.0561(8) Uani 1 1 d .
C48 C 0.12064(13) 0.4808(4) 0.20105(7) 0.0684(9) Uani 1 1 d .
C53 C 0.13789(15) 0.3513(5) 0.20050(8) 0.0886(11) Uani 1 1 d .
H53A H 0.1152 0.2832 0.1916 0.106 Uiso 1 1 calc R
C52 C 0.1887(2) 0.3196(6) 0.21298(10) 0.1163(15) Uani 1 1 d .
H52A H 0.1998 0.2312 0.2123 0.140 Uiso 1 1 calc R
C51 C 0.2217(2) 0.4176(7) 0.22601(11) 0.1253(18) Uani 1 1 d .
H51A H 0.2557 0.3965 0.2344 0.150 Uiso 1 1 calc R
C50 C 0.20561(19) 0.5480(6) 0.22701(10) 0.1208(16) Uani 1 1 d .
H50A H 0.2287 0.6155 0.2358 0.145 Uiso 1 1 calc R
C49 C 0.15469(15) 0.5790(4) 0.21488(8) 0.0937(12) Uani 1 1 d .
H49A H 0.1436 0.6670 0.2162 0.112 Uiso 1 1 calc R
C35 C 0.06586(12) 0.5137(3) 0.18857(7) 0.0610(8) Uani 1 1 d .
C42 C 0.04290(12) 0.5846(4) 0.21033(7) 0.0630(9) Uani 1 1 d .
C47 C 0.05702(13) 0.5524(4) 0.24128(8) 0.0852(11) Uani 1 1 d .
H47A H 0.0807 0.4843 0.2485 0.102 Uiso 1 1 calc R
C46 C 0.03650(19) 0.6199(5) 0.26166(9) 0.1111(15) Uani 1 1 d .
H46A H 0.0460 0.5961 0.2824 0.133 Uiso 1 1 calc R
C45 C 0.00233(19) 0.7213(5) 0.25160(11) 0.1132(15) Uani 1 1 d .
H45A H -0.0118 0.7656 0.2654 0.136 Uiso 1 1 calc R
C44 C -0.01090(14) 0.7571(4) 0.22145(10) 0.0965(12) Uani 1 1 d .
H44A H -0.0338 0.8271 0.2145 0.116 Uiso 1 1 calc R
C43 C 0.00945(13) 0.6903(4) 0.20109(8) 0.0779(10) Uani 1 1 d .
H43A H 0.0005 0.7171 0.1805 0.093 Uiso 1 1 calc R
C36 C -0.01567(12) 0.4874(3) 0.14750(8) 0.0619(9) Uani 1 1 d .
C41 C -0.04751(14) 0.4309(4) 0.16275(9) 0.0898(12) Uani 1 1 d .
H41A H -0.0340 0.3855 0.1813 0.108 Uiso 1 1 calc R
C40 C -0.10027(18) 0.4413(5) 0.15054(12) 0.1116(15) Uani 1 1 d U
H40A H -0.1219 0.4036 0.1608 0.134 Uiso 1 1 calc R
C39 C -0.11875(19) 0.5068(5) 0.12376(14) 0.1210(17) Uani 1 1 d U
H39A H -0.1537 0.5138 0.1158 0.145 Uiso 1 1 calc R
C38 C -0.08888(18) 0.5634(5) 0.10774(11) 0.1142(15) Uani 1 1 d .
H38A H -0.1028 0.6084 0.0892 0.137 Uiso 1 1 calc R
C37 C -0.03735(14) 0.5518(4) 0.11983(8) 0.0809(10) Uani 1 1 d .
H37A H -0.0164 0.5888 0.1090 0.097 Uiso 1 1 calc R
C54 C 0.06626(10) 0.4394(3) 0.13619(6) 0.0514(8) Uani 1 1 d .
C59 C 0.05607(11) 0.3200(3) 0.11963(7) 0.0591(8) Uani 1 1 d .
H59A H 0.0347 0.2568 0.1247 0.071 Uiso 1 1 calc R
C58 C 0.07668(10) 0.2927(3) 0.09588(7) 0.0584(8) Uani 1 1 d .
H58A H 0.0697 0.2107 0.0855 0.070 Uiso 1 1 calc R
C57 C 0.10769(10) 0.3855(3) 0.08717(6) 0.0470(7) Uani 1 1 d .
C56 C 0.11912(11) 0.5030(3) 0.10417(6) 0.0575(8) Uani 1 1 d .
H56A H 0.1410 0.5655 0.0993 0.069 Uiso 1 1 calc R
C55 C 0.09871(11) 0.5292(3) 0.12817(7) 0.0618(8) Uani 1 1 d .
H55A H 0.1070 0.6093 0.1392 0.074 Uiso 1 1 calc R
C60 C 0.12651(9) 0.3641(3) 0.06045(7) 0.0469(7) Uani 1 1 d .
C66 C 0.15582(10) 0.4124(3) 0.02094(7) 0.0494(7) Uani 1 1 d .
C65 C 0.17339(11) 0.4705(3) -0.00197(7) 0.0678(9) Uani 1 1 d .
H65A H 0.1765 0.5636 -0.0035 0.081 Uiso 1 1 calc R
C64 C 0.18600(12) 0.3836(4) -0.02223(8) 0.0783(10) Uani 1 1 d .
H64A H 0.1976 0.4186 -0.0381 0.094 Uiso 1 1 calc R
C63 C 0.18187(13) 0.2446(4) -0.01967(8) 0.0838(11) Uani 1 1 d .
H63A H 0.1911 0.1885 -0.0337 0.101 Uiso 1 1 calc R
C62 C 0.16445(12) 0.1885(3) 0.00310(8) 0.0730(10) Uani 1 1 d .
H62A H 0.1617 0.0953 0.0047 0.088 Uiso 1 1 calc R
C61 C 0.15101(10) 0.2740(3) 0.02364(7) 0.0521(8) Uani 1 1 d .
N1 N 0.11047(9) 0.9686(3) 0.05568(5) 0.0509(6) Uani 1 1 d .
N2 N 0.12018(8) 0.7439(2) 0.05664(5) 0.0514(6) Uani 1 1 d .
C2 C 0.38850(11) 0.9744(3) 0.12309(7) 0.0546(8) Uani 1 1 d .
C1 C 0.36047(10) 0.9130(3) 0.09741(7) 0.0504(7) Uani 1 1 d .
C22 C 0.44350(11) 1.0006(3) 0.12915(7) 0.0575(8) Uani 1 1 d .
C23 C 0.47717(12) 0.9537(4) 0.15615(7) 0.0737(10) Uani 1 1 d .
H23A H 0.4651 0.9037 0.1701 0.088 Uiso 1 1 calc R
C24 C 0.52799(15) 0.9800(5) 0.16257(9) 0.0978(13) Uani 1 1 d .
H24A H 0.5501 0.9472 0.1807 0.117 Uiso 1 1 calc R
C25 C 0.54618(15) 1.0541(5) 0.14249(12) 0.1051(15) Uani 1 1 d .
H25A H 0.5807 1.0719 0.1469 0.126 Uiso 1 1 calc R
C26 C 0.51381(16) 1.1023(4) 0.11589(10) 0.0956(13) Uani 1 1 d .
H26A H 0.5262 1.1533 0.1023 0.115 Uiso 1 1 calc R
C27 C 0.46286(13) 1.0752(4) 0.10920(8) 0.0787(10) Uani 1 1 d .
H27A H 0.4411 1.1077 0.0909 0.094 Uiso 1 1 calc R
C28 C 0.38233(10) 0.8507(3) 0.07407(6) 0.0500(7) Uani 1 1 d .
C29 C 0.42247(11) 0.7640(3) 0.08194(7) 0.0628(9) Uani 1 1 d .
H29A H 0.4375 0.7443 0.1026 0.075 Uiso 1 1 calc R
C30 C 0.44110(12) 0.7051(4) 0.05957(8) 0.0758(10) Uani 1 1 d .
H30A H 0.4684 0.6460 0.0654 0.091 Uiso 1 1 calc R
C31 C 0.41996(14) 0.7326(4) 0.02926(8) 0.0748(10) Uani 1 1 d .
H31A H 0.4328 0.6935 0.0143 0.090 Uiso 1 1 calc R
C32 C 0.37954(15) 0.8187(4) 0.02098(7) 0.0809(11) Uani 1 1 d .
H32A H 0.3648 0.8383 0.0003 0.097 Uiso 1 1 calc R
C33 C 0.36058(12) 0.8763(3) 0.04314(7) 0.0699(9) Uani 1 1 d .
H33A H 0.3327 0.9334 0.0372 0.084 Uiso 1 1 calc R
C3 C 0.30430(10) 0.9019(3) 0.08994(6) 0.0512(7) Uani 1 1 d .
C4 C 0.28100(11) 0.7777(3) 0.08235(7) 0.0643(9) Uani 1 1 d .
H4A H 0.3008 0.7008 0.0833 0.077 Uiso 1 1 calc R
C5 C 0.22931(11) 0.7658(3) 0.07343(7) 0.0609(8) Uani 1 1 d .
H5A H 0.2147 0.6807 0.0690 0.073 Uiso 1 1 calc R
C6 C 0.19844(10) 0.8779(3) 0.07097(6) 0.0449(7) Uani 1 1 d .
C7 C 0.22165(11) 1.0020(3) 0.07835(6) 0.0565(8) Uani 1 1 d .
H7A H 0.2018 1.0791 0.0769 0.068 Uiso 1 1 calc R
C8 C 0.27362(11) 1.0140(3) 0.08779(6) 0.0599(8) Uani 1 1 d .
H8A H 0.2882 1.0988 0.0928 0.072 Uiso 1 1 calc R
C9 C 0.14342(11) 0.8625(3) 0.06121(6) 0.0475(7) Uani 1 1 d .
C15 C 0.06906(11) 0.7741(3) 0.04800(6) 0.0496(7) Uani 1 1 d .
C14 C 0.02742(11) 0.6888(3) 0.04083(7) 0.0667(9) Uani 1 1 d .
H14A H 0.0314 0.5954 0.0416 0.080 Uiso 1 1 calc R
C13 C -0.01971(12) 0.7465(4) 0.03252(7) 0.0766(10) Uani 1 1 d .
H13A H -0.0482 0.6914 0.0275 0.092 Uiso 1 1 calc R
C12 C -0.02546(12) 0.8856(4) 0.03148(7) 0.0790(10) Uani 1 1 d .
H12A H -0.0580 0.9213 0.0257 0.095 Uiso 1 1 calc R
C11 C 0.01471(12) 0.9726(3) 0.03853(7) 0.0658(9) Uani 1 1 d .
H11A H 0.0103 1.0659 0.0377 0.079 Uiso 1 1 calc R
C10 C 0.06266(11) 0.9138(3) 0.04708(6) 0.0492(7) Uani 1 1 d .
C16 C 0.36704(10) 1.0234(4) 0.14825(7) 0.0572(8) Uani 1 1 d .
C17 C 0.34387(11) 0.9365(4) 0.16410(8) 0.0776(10) Uani 1 1 d .
H17A H 0.3397 0.8459 0.1584 0.093 Uiso 1 1 calc R
C18 C 0.32694(14) 0.9834(5) 0.18824(9) 0.0955(13) Uani 1 1 d .
H18A H 0.3114 0.9241 0.1987 0.115 Uiso 1 1 calc R
C19 C 0.33278(15) 1.1158(6) 0.19685(9) 0.1012(15) Uani 1 1 d .
H19A H 0.3214 1.1466 0.2132 0.121 Uiso 1 1 calc R
C20 C 0.35533(14) 1.2026(5) 0.18139(9) 0.0982(13) Uani 1 1 d .
H20A H 0.3589 1.2934 0.1869 0.118 Uiso 1 1 calc R
C21 C 0.37283(12) 1.1554(4) 0.15758(8) 0.0792(10) Uani 1 1 d .
H21A H 0.3891 1.2150 0.1475 0.095 Uiso 1 1 calc R
N5 N 0.2518(2) 0.3986(7) 0.09877(17) 0.190(3) Uani 1 1 d .
C70 C 0.2402(2) 0.3537(9) 0.1197(2) 0.173(3) Uani 1 1 d .
C69 C 0.2236(3) 0.2842(9) 0.14205(15) 0.229(4) Uani 1 1 d U
H69A H 0.2360 0.3285 0.1616 0.344 Uiso 1 1 calc R
H69B H 0.2360 0.1930 0.1436 0.344 Uiso 1 1 calc R
H69C H 0.1872 0.2832 0.1362 0.344 Uiso 1 1 calc R
N6 N 0.1832(3) 0.9511(9) 0.1922(2) 0.290(5) Uani 1 1 d .
C73 C 0.2135(3) 0.7809(8) 0.15407(14) 0.222(3) Uani 1 1 d U
H73A H 0.1870 0.7647 0.1354 0.333 Uiso 1 1 calc R
H73B H 0.2237 0.6968 0.1646 0.333 Uiso 1 1 calc R
H73C H 0.2419 0.8214 0.1491 0.333 Uiso 1 1 calc R
C68 C 0.3543(4) 0.5783(10) 0.2259(3) 0.202(5) Uani 1 1 d .
N7 N 0.3212(4) 0.6223(12) 0.2059(3) 0.308(6) Uani 1 1 d .
C67 C 0.3896(3) 0.5275(9) 0.25155(18) 0.264(5) Uani 1 1 d .
H67A H 0.4113 0.5993 0.2618 0.396 Uiso 1 1 calc R
H67B H 0.4095 0.4594 0.2453 0.396 Uiso 1 1 calc R
H67C H 0.3726 0.4886 0.2654 0.396 Uiso 1 1 calc R
C72 C 0.1945(3) 0.8744(10) 0.1746(3) 0.206(4) Uani 1 1 d U
H1 H 0.1173(10) 1.062(3) 0.0546(6) 0.077(10) Uiso 1 1 d .
H2 H 0.1354(10) 0.555(3) 0.0492(6) 0.071(10) Uiso 1 1 d .

loop_
_atom_site_aniso_label
_atom_site_aniso_U_11
_atom_site_aniso_U_22
_atom_site_aniso_U_33
_atom_site_aniso_U_23
_atom_site_aniso_U_13
_atom_site_aniso_U_12
N3 0.0561(16) 0.0370(17) 0.0637(17) -0.0005(15) 0.0191(13) 0.0047(14)
N4 0.0553(15) 0.0397(16) 0.0627(16) -0.0030(13) 0.0176(13) 0.0043(12)
C34 0.057(2) 0.056(2) 0.055(2) -0.0002(16) 0.0153(17) -0.0027(16)
C48 0.070(3) 0.080(3) 0.053(2) 0.002(2) 0.0144(18) 0.002(2)
C53 0.082(3) 0.100(3) 0.077(2) 0.018(2) 0.010(2) 0.009(3)
C52 0.094(4) 0.135(5) 0.109(3) 0.029(3) 0.011(3) 0.030(3)
C51 0.082(4) 0.175(6) 0.110(4) 0.023(4) 0.011(3) 0.019(4)
C50 0.080(4) 0.156(5) 0.114(4) -0.005(4) 0.006(3) -0.030(3)
C49 0.070(3) 0.112(4) 0.090(3) -0.010(2) 0.008(2) -0.016(3)
C35 0.063(2) 0.064(2) 0.055(2) 0.0038(17) 0.0161(18) -0.0010(18)
C42 0.065(2) 0.076(3) 0.046(2) 0.0002(18) 0.0129(17) -0.0069(19)
C47 0.097(3) 0.100(3) 0.059(2) 0.005(2) 0.022(2) 0.002(2)
C46 0.148(4) 0.134(4) 0.059(3) -0.005(3) 0.041(3) 0.001(3)
C45 0.131(4) 0.136(5) 0.080(3) -0.028(3) 0.042(3) 0.007(3)
C44 0.095(3) 0.102(3) 0.087(3) -0.030(3) 0.017(2) 0.014(2)
C43 0.089(3) 0.078(3) 0.061(2) -0.009(2) 0.011(2) 0.002(2)
C36 0.052(2) 0.067(2) 0.065(2) -0.0142(18) 0.0146(18) -0.0026(18)
C41 0.073(3) 0.102(3) 0.103(3) -0.037(2) 0.038(2) -0.021(2)
C40 0.095(3) 0.117(3) 0.142(3) -0.048(3) 0.066(3) -0.021(3)
C39 0.080(3) 0.125(4) 0.152(4) -0.055(3) 0.022(3) 0.002(3)
C38 0.093(4) 0.108(4) 0.120(4) -0.029(3) -0.006(3) 0.022(3)
C37 0.066(3) 0.084(3) 0.082(3) -0.015(2) 0.004(2) 0.014(2)
C54 0.0499(18) 0.053(2) 0.0493(18) 0.0024(16) 0.0117(15) 0.0001(16)
C59 0.058(2) 0.055(2) 0.067(2) -0.0047(18) 0.0214(17) -0.0099(17)
C58 0.058(2) 0.047(2) 0.072(2) -0.0096(17) 0.0203(17) -0.0081(16)
C57 0.0449(17) 0.0370(18) 0.0573(19) -0.0008(15) 0.0111(15) 0.0027(15)
C56 0.067(2) 0.050(2) 0.0592(19) -0.0031(17) 0.0238(17) -0.0097(16)
C55 0.078(2) 0.047(2) 0.061(2) -0.0051(16) 0.0186(18) -0.0113(18)
C60 0.0395(17) 0.0381(19) 0.0598(19) -0.0014(16) 0.0088(14) 0.0000(14)
C66 0.0468(18) 0.044(2) 0.0574(19) -0.0002(16) 0.0145(15) 0.0020(15)
C65 0.072(2) 0.064(2) 0.071(2) 0.001(2) 0.0256(19) -0.0002(18)
C64 0.082(3) 0.087(3) 0.070(2) 0.003(2) 0.030(2) 0.002(2)
C63 0.096(3) 0.085(3) 0.080(3) -0.021(2) 0.039(2) 0.003(2)
C62 0.084(2) 0.058(2) 0.084(2) -0.013(2) 0.034(2) 0.0039(19)
C61 0.0475(18) 0.050(2) 0.0564(19) -0.0040(17) 0.0107(15) 0.0047(16)
N1 0.0499(17) 0.0371(17) 0.0651(17) 0.0017(13) 0.0153(13) 0.0033(14)
N2 0.0475(16) 0.0425(16) 0.0658(16) 0.0009(13) 0.0185(12) -0.0033(13)
C2 0.052(2) 0.059(2) 0.0537(19) 0.0022(17) 0.0160(16) -0.0010(16)
C1 0.0472(19) 0.051(2) 0.0537(19) 0.0082(16) 0.0147(16) -0.0004(15)
C22 0.047(2) 0.069(2) 0.057(2) -0.0155(17) 0.0152(17) -0.0074(17)
C23 0.051(2) 0.103(3) 0.062(2) -0.014(2) 0.0082(18) 0.005(2)
C24 0.067(3) 0.131(4) 0.083(3) -0.029(3) 0.001(2) 0.014(3)
C25 0.053(3) 0.137(4) 0.123(4) -0.048(3) 0.021(3) -0.011(3)
C26 0.071(3) 0.114(3) 0.114(3) -0.031(3) 0.046(3) -0.033(3)
C27 0.070(2) 0.096(3) 0.075(2) -0.009(2) 0.029(2) -0.024(2)
C28 0.0445(18) 0.055(2) 0.0494(19) 0.0021(16) 0.0115(15) -0.0059(16)
C29 0.054(2) 0.078(2) 0.055(2) 0.0029(18) 0.0123(16) 0.0057(18)
C30 0.065(2) 0.090(3) 0.073(3) -0.007(2) 0.019(2) 0.006(2)
C31 0.087(3) 0.076(3) 0.069(3) -0.011(2) 0.035(2) -0.013(2)
C32 0.113(3) 0.075(3) 0.051(2) 0.004(2) 0.018(2) 0.008(2)
C33 0.082(2) 0.066(2) 0.059(2) 0.0035(19) 0.0156(19) 0.0108(19)
C3 0.0481(19) 0.048(2) 0.0550(18) 0.0031(16) 0.0095(15) -0.0035(17)
C4 0.048(2) 0.047(2) 0.095(2) 0.0022(18) 0.0133(17) 0.0088(17)
C5 0.049(2) 0.041(2) 0.091(2) 0.0000(17) 0.0165(17) 0.0012(16)
C6 0.0426(18) 0.0399(19) 0.0526(17) 0.0023(14) 0.0138(14) -0.0009(15)
C7 0.054(2) 0.041(2) 0.071(2) -0.0031(16) 0.0124(16) 0.0046(16)
C8 0.049(2) 0.048(2) 0.078(2) -0.0032(17) 0.0090(16) -0.0030(17)
C9 0.054(2) 0.040(2) 0.0507(17) 0.0009(15) 0.0182(15) 0.0011(16)
C15 0.0445(19) 0.048(2) 0.0587(19) 0.0032(16) 0.0187(15) -0.0035(16)
C14 0.054(2) 0.059(2) 0.086(2) 0.0034(18) 0.0190(18) -0.0026(18)
C13 0.046(2) 0.085(3) 0.094(3) -0.002(2) 0.0111(18) -0.010(2)
C12 0.046(2) 0.090(3) 0.097(3) 0.008(2) 0.0135(19) 0.013(2)
C11 0.054(2) 0.062(2) 0.078(2) -0.0003(18) 0.0139(17) 0.0092(19)
C10 0.0444(19) 0.051(2) 0.0551(18) 0.0008(16) 0.0183(15) 0.0012(16)
C16 0.0461(18) 0.071(2) 0.0525(19) -0.0002(18) 0.0112(15) 0.0021(17)
C17 0.070(2) 0.092(3) 0.076(2) 0.008(2) 0.028(2) 0.002(2)
C18 0.085(3) 0.135(4) 0.078(3) 0.014(3) 0.042(2) 0.008(3)
C19 0.078(3) 0.161(5) 0.065(3) -0.020(3) 0.022(2) 0.019(3)
C20 0.101(3) 0.106(4) 0.095(3) -0.029(3) 0.039(3) 0.006(3)
C21 0.081(3) 0.085(3) 0.079(2) -0.013(2) 0.033(2) -0.006(2)
N5 0.107(4) 0.188(6) 0.251(8) 0.006(5) 0.009(4) -0.014(4)
C70 0.084(5) 0.202(9) 0.211(10) 0.035(7) 0.004(5) 0.039(5)
C69 0.178(6) 0.337(10) 0.172(6) 0.087(6) 0.047(5) 0.102(6)
N6 0.181(7) 0.241(9) 0.396(13) -0.046(7) -0.006(7) -0.030(6)
C73 0.223(7) 0.288(8) 0.171(5) -0.053(5) 0.082(5) -0.108(6)
C68 0.210(12) 0.162(9) 0.290(13) -0.039(9) 0.161(10) -0.033(8)
N7 0.259(11) 0.286(10) 0.443(15) 0.108(9) 0.205(11) 0.032(8)
C67 0.242(10) 0.252(10) 0.218(8) 0.013(7) -0.069(7) -0.003(7)
C72 0.151(6) 0.193(8) 0.245(9) 0.043(7) 0.009(6) -0.056(6)

loop_
_atom_type_symbol
_atom_type_description
_atom_type_scat_dispersion_real
_atom_type_scat_dispersion_imag
_atom_type_scat_source
C C 0.0033 0.0016 'International Tables Vol C Tables 4.2.6.8 and 6.1.1.4'
H H 0.0000 0.0000 'International Tables Vol C Tables 4.2.6.8 and 6.1.1.4'
N N 0.0061 0.0033 'International Tables Vol C Tables 4.2.6.8 and 6.1.1.4'

loop_
_geom_angle_atom_site_label_1
_geom_angle_atom_site_label_2
_geom_angle_atom_site_label_3
_geom_angle
C60 N3 C66 107.7(3)
C60 N3 H2 121.7(17)
C66 N3 H2 130.4(17)
C60 N4 C61 104.7(2)
C35 C34 C36 123.7(3)
C35 C34 C54 121.4(3)
C36 C34 C54 114.7(2)
C53 C48 C49 118.3(4)
C53 C48 C35 121.1(4)
C49 C48 C35 120.5(4)
C48 C53 C52 121.2(4)
C48 C53 H53A 119.4
C52 C53 H53A 119.4
C51 C52 C53 119.6(5)
C51 C52 H52A 120.2
C53 C52 H52A 120.2
C52 C51 C50 120.6(5)
C52 C51 H51A 119.7
C50 C51 H51A 119.7
C51 C50 C49 119.7(5)
C51 C50 H50A 120.2
C49 C50 H50A 120.2
C48 C49 C50 120.5(4)
C48 C49 H49A 119.7
C50 C49 H49A 119.7
C34 C35 C42 123.6(3)
C34 C35 C48 121.2(3)
C42 C35 C48 115.2(3)
C47 C42 C43 117.2(3)
C47 C42 C35 120.6(3)
C43 C42 C35 122.0(3)
C42 C47 C46 120.8(4)
C42 C47 H47A 119.6
C46 C47 H47A 119.6
C45 C46 C47 120.5(4)
C45 C46 H46A 119.8
C47 C46 H46A 119.8
C44 C45 C46 119.6(4)
C44 C45 H45A 120.2
C46 C45 H45A 120.2
C45 C44 C43 120.1(4)
C45 C44 H44A 119.9
C43 C44 H44A 119.9
C44 C43 C42 121.7(3)
C44 C43 H43A 119.1
C42 C43 H43A 119.1
C41 C36 C37 117.7(3)
C41 C36 C34 122.4(3)
C37 C36 C34 119.8(3)
C36 C41 C40 120.5(4)
C36 C41 H41A 119.8
C40 C41 H41A 119.8
C39 C40 C41 118.6(4)
C39 C40 H40A 120.7
C41 C40 H40A 120.7
C40 C39 C38 123.1(5)
C40 C39 H39A 118.5
C38 C39 H39A 118.5
C37 C38 C39 117.7(5)
C37 C38 H38A 121.1
C39 C38 H38A 121.1
C38 C37 C36 122.3(4)
C38 C37 H37A 118.8
C36 C37 H37A 118.8
C55 C54 C59 117.2(3)
C55 C54 C34 119.6(3)
C59 C54 C34 122.8(3)
C58 C59 C54 121.6(3)
C58 C59 H59A 119.2
C54 C59 H59A 119.2
C59 C58 C57 120.9(3)
C59 C58 H58A 119.5
C57 C58 H58A 119.5
C56 C57 C58 117.7(3)
C56 C57 C60 120.3(3)
C58 C57 C60 122.0(3)
C55 C56 C57 121.1(3)
C55 C56 H56A 119.5
C57 C56 H56A 119.5
C56 C55 C54 121.4(3)
C56 C55 H55A 119.3
C54 C55 H55A 119.3
N4 C60 N3 112.3(3)
N4 C60 C57 125.1(3)
N3 C60 C57 122.6(3)
N3 C66 C65 132.1(3)
N3 C66 C61 105.3(3)
C65 C66 C61 122.6(3)
C64 C65 C66 116.4(3)
C64 C65 H65A 121.8
C66 C65 H65A 121.8
C65 C64 C63 121.7(3)
C65 C64 H64A 119.2
C63 C64 H64A 119.2
C62 C63 C64 121.3(3)
C62 C63 H63A 119.4
C64 C63 H63A 119.4
C63 C62 C61 118.2(3)
C63 C62 H62A 120.9
C61 C62 H62A 120.9
C62 C61 C66 119.8(3)
C62 C61 N4 130.1(3)
C66 C61 N4 110.0(3)
C9 N1 C10 106.5(3)
C9 N1 H1 129.1(17)
C10 N1 H1 123.8(17)
C9 N2 C15 105.2(2)
C1 C2 C22 123.2(3)
C1 C2 C16 123.1(3)
C22 C2 C16 113.7(2)
C2 C1 C28 123.4(2)
C2 C1 C3 122.5(3)
C28 C1 C3 114.1(2)
C27 C22 C23 117.8(3)
C27 C22 C2 122.2(3)
C23 C22 C2 120.0(3)
C24 C23 C22 120.9(3)
C24 C23 H23A 119.6
C22 C23 H23A 119.6
C23 C24 C25 120.2(4)
C23 C24 H24A 119.9
C25 C24 H24A 119.9
C26 C25 C24 120.1(4)
C26 C25 H25A 120.0
C24 C25 H25A 120.0
C25 C26 C27 120.0(4)
C25 C26 H26A 120.0
C27 C26 H26A 120.0
C26 C27 C22 121.1(3)
C26 C27 H27A 119.5
C22 C27 H27A 119.5
C29 C28 C33 118.0(3)
C29 C28 C1 122.4(3)
C33 C28 C1 119.6(3)
C28 C29 C30 120.9(3)
C28 C29 H29A 119.6
C30 C29 H29A 119.6
C31 C30 C29 120.6(3)
C31 C30 H30A 119.7
C29 C30 H30A 119.7
C30 C31 C32 119.2(3)
C30 C31 H31A 120.4
C32 C31 H31A 120.4
C31 C32 C33 120.3(3)
C31 C32 H32A 119.8
C33 C32 H32A 119.8
C32 C33 C28 120.9(3)
C32 C33 H33A 119.5
C28 C33 H33A 119.5
C8 C3 C4 117.6(3)
C8 C3 C1 122.1(3)
C4 C3 C1 120.0(3)
C5 C4 C3 121.3(3)
C5 C4 H4A 119.3
C3 C4 H4A 119.3
C4 C5 C6 121.2(3)
C4 C5 H5A 119.4
C6 C5 H5A 119.4
C5 C6 C7 117.5(3)
C5 C6 C9 120.2(3)
C7 C6 C9 122.4(3)
C8 C7 C6 121.4(3)
C8 C7 H7A 119.3
C6 C7 H7A 119.3
C7 C8 C3 120.9(3)
C7 C8 H8A 119.5
C3 C8 H8A 119.5
N2 C9 N1 112.7(3)
N2 C9 C6 123.6(3)
N1 C9 C6 123.7(3)
N2 C15 C14 130.1(3)
N2 C15 C10 109.4(2)
C14 C15 C10 120.5(3)
C13 C14 C15 117.9(3)
C13 C14 H14A 121.1
C15 C14 H14A 121.1
C14 C13 C12 120.9(3)
C14 C13 H13A 119.5
C12 C13 H13A 119.5
C11 C12 C13 122.7(3)
C11 C12 H12A 118.6
C13 C12 H12A 118.6
C12 C11 C10 116.3(3)
C12 C11 H11A 121.8
C10 C11 H11A 121.8
N1 C10 C15 106.3(3)
N1 C10 C11 132.1(3)
C15 C10 C11 121.6(3)
C21 C16 C17 117.7(3)
C21 C16 C2 120.3(3)
C17 C16 C2 121.8(3)
C18 C17 C16 120.4(4)
C18 C17 H17A 119.8
C16 C17 H17A 119.8
C19 C18 C17 120.6(4)
C19 C18 H18A 119.7
C17 C18 H18A 119.7
C18 C19 C20 119.7(4)
C18 C19 H19A 120.2
C20 C19 H19A 120.2
C19 C20 C21 119.7(4)
C19 C20 H20A 120.2
C21 C20 H20A 120.2
C16 C21 C20 121.9(4)
C16 C21 H21A 119.1
C20 C21 H21A 119.1
N5 C70 C69 171.8(11)
C70 C69 H69A 109.5
C70 C69 H69B 109.5
H69A C69 H69B 109.5
C70 C69 H69C 109.5
H69A C69 H69C 109.5
H69B C69 H69C 109.5
C72 C73 H73A 109.5
C72 C73 H73B 109.5
H73A C73 H73B 109.5
C72 C73 H73C 109.5
H73A C73 H73C 109.5
H73B C73 H73C 109.5
N7 C68 C67 173.6(12)
C68 C67 H67A 109.5
C68 C67 H67B 109.5
H67A C67 H67B 109.5
C68 C67 H67C 109.5
H67A C67 H67C 109.5
H67B C67 H67C 109.5
N6 C72 C73 174.8(11)

loop_
_geom_bond_atom_site_label_1
_geom_bond_atom_site_label_2
_geom_bond_distance
N3 C60 1.355(3)
N3 C66 1.376(3)
N3 H2 0.90(3)
N4 C60 1.324(3)
N4 C61 1.394(3)
C34 C35 1.354(4)
C34 C36 1.472(4)
C34 C54 1.487(4)
C48 C53 1.369(5)
C48 C49 1.373(4)
C48 C35 1.490(4)
C53 C52 1.388(5)
C53 H53A 0.9300
C52 C51 1.346(6)
C52 H52A 0.9300
C51 C50 1.368(6)
C51 H51A 0.9300
C50 C49 1.389(5)
C50 H50A 0.9300
C49 H49A 0.9300
C35 C42 1.484(4)
C42 C47 1.378(4)
C42 C43 1.379(4)
C47 C46 1.379(5)
C47 H47A 0.9300
C46 C45 1.363(5)
C46 H46A 0.9300
C45 C44 1.354(5)
C45 H45A 0.9300
C44 C43 1.372(4)
C44 H44A 0.9300
C43 H43A 0.9300
C36 C41 1.375(4)
C36 C37 1.380(4)
C41 C40 1.405(5)
C41 H41A 0.9300
C40 C39 1.340(6)
C40 H40A 0.9300
C39 C38 1.358(6)
C39 H39A 0.9300
C38 C37 1.375(5)
C38 H38A 0.9300
C37 H37A 0.9300
C54 C55 1.378(4)
C54 C59 1.384(4)
C59 C58 1.372(3)
C59 H59A 0.9300
C58 C57 1.383(3)
C58 H58A 0.9300
C57 C56 1.379(4)
C57 C60 1.455(4)
C56 C55 1.377(4)
C56 H56A 0.9300
C55 H55A 0.9300
C66 C65 1.383(4)
C66 C61 1.384(4)
C65 C64 1.368(4)
C65 H65A 0.9300
C64 C63 1.388(4)
C64 H64A 0.9300
C63 C62 1.367(4)
C63 H63A 0.9300
C62 C61 1.379(4)
C62 H62A 0.9300
N1 C9 1.364(3)
N1 C10 1.375(3)
N1 H1 0.95(3)
N2 C9 1.325(3)
N2 C15 1.384(3)
C2 C1 1.345(4)
C2 C22 1.484(4)
C2 C16 1.499(4)
C1 C28 1.485(4)
C1 C3 1.491(4)
C22 C27 1.381(4)
C22 C23 1.388(4)
C23 C24 1.372(5)
C23 H23A 0.9300
C24 C25 1.365(5)
C24 H24A 0.9300
C25 C26 1.365(5)
C25 H25A 0.9300
C26 C27 1.376(4)
C26 H26A 0.9300
C27 H27A 0.9300
C28 C29 1.365(4)
C28 C33 1.380(4)
C29 C30 1.382(4)
C29 H29A 0.9300
C30 C31 1.356(4)
C30 H30A 0.9300
C31 C32 1.367(4)
C31 H31A 0.9300
C32 C33 1.374(4)
C32 H32A 0.9300
C33 H33A 0.9300
C3 C8 1.381(4)
C3 C4 1.384(4)
C4 C5 1.371(4)
C4 H4A 0.9300
C5 C6 1.383(3)
C5 H5A 0.9300
C6 C7 1.381(4)
C6 C9 1.462(4)
C7 C8 1.379(4)
C7 H7A 0.9300
C8 H8A 0.9300
C15 C14 1.387(4)
C15 C10 1.393(4)
C14 C13 1.370(4)
C14 H14A 0.9300
C13 C12 1.385(4)
C13 H13A 0.9300
C12 C11 1.366(4)
C12 H12A 0.9300
C11 C10 1.394(4)
C11 H11A 0.9300
C16 C21 1.368(4)
C16 C17 1.382(4)
C17 C18 1.379(4)
C17 H17A 0.9300
C18 C19 1.363(5)
C18 H18A 0.9300
C19 C20 1.361(5)
C19 H19A 0.9300
C20 C21 1.376(4)
C20 H20A 0.9300
C21 H21A 0.9300
N5 C70 1.166(8)
C70 C69 1.399(8)
C69 H69A 0.9600
C69 H69B 0.9600
C69 H69C 0.9600
N6 C72 1.202(12)
C73 C72 1.502(11)
C73 H73A 0.9600
C73 H73B 0.9600
C73 H73C 0.9600
C68 N7 1.172(13)
C68 C67 1.382(12)
C67 H67A 0.9600
C67 H67B 0.9600
C67 H67C 0.9600

loop_
_geom_torsion_atom_site_label_1
_geom_torsion_atom_site_label_2
_geom_torsion_atom_site_label_3
_geom_torsion_atom_site_label_4
_geom_torsion
C49 C48 C53 C52 -1.4(5)
C35 C48 C53 C52 -178.0(3)
C48 C53 C52 C51 0.4(6)
C53 C52 C51 C50 -0.2(7)
C52 C51 C50 C49 1.0(7)
C53 C48 C49 C50 2.3(5)
C35 C48 C49 C50 178.9(3)
C51 C50 C49 C48 -2.1(6)
C36 C34 C35 C42 -10.6(5)
C54 C34 C35 C42 165.0(3)
C36 C34 C35 C48 169.0(3)
C54 C34 C35 C48 -15.4(5)
C53 C48 C35 C34 -54.3(4)
C49 C48 C35 C34 129.2(3)
C53 C48 C35 C42 125.3(3)
C49 C48 C35 C42 -51.2(4)
C34 C35 C42 C47 142.3(3)
C48 C35 C42 C47 -37.3(4)
C34 C35 C42 C43 -42.0(5)
C48 C35 C42 C43 138.4(3)
C43 C42 C47 C46 2.9(5)
C35 C42 C47 C46 178.7(3)
C42 C47 C46 C45 -1.0(6)
C47 C46 C45 C44 -1.0(7)
C46 C45 C44 C43 0.9(6)
C45 C44 C43 C42 1.1(6)
C47 C42 C43 C44 -3.0(5)
C35 C42 C43 C44 -178.7(3)
C35 C34 C36 C41 -50.8(5)
C54 C34 C36 C41 133.3(3)
C35 C34 C36 C37 130.1(3)
C54 C34 C36 C37 -45.8(4)
C37 C36 C41 C40 -1.1(5)
C34 C36 C41 C40 179.8(3)
C36 C41 C40 C39 0.3(6)
C41 C40 C39 C38 0.2(7)
C40 C39 C38 C37 0.1(7)
C39 C38 C37 C36 -1.0(6)
C41 C36 C37 C38 1.5(5)
C34 C36 C37 C38 -179.4(3)
C35 C34 C54 C55 -60.1(4)
C36 C34 C54 C55 115.9(3)
C35 C34 C54 C59 126.7(3)
C36 C34 C54 C59 -57.3(4)
C55 C54 C59 C58 -1.0(4)
C34 C54 C59 C58 172.4(3)
C54 C59 C58 C57 -1.4(4)
C59 C58 C57 C56 3.2(4)
C59 C58 C57 C60 -174.7(3)
C58 C57 C56 C55 -2.5(4)
C60 C57 C56 C55 175.3(2)
C57 C56 C55 C54 0.1(4)
C59 C54 C55 C56 1.7(4)
C34 C54 C55 C56 -171.9(3)
C61 N4 C60 N3 0.9(3)
C61 N4 C60 C57 -179.9(2)
C66 N3 C60 N4 -0.6(3)
C66 N3 C60 C57 -179.9(2)
C56 C57 C60 N4 157.6(3)
C58 C57 C60 N4 -24.6(4)
C56 C57 C60 N3 -23.2(4)
C58 C57 C60 N3 154.6(3)
C60 N3 C66 C65 180.0(3)
C60 N3 C66 C61 0.1(3)
N3 C66 C65 C64 -179.8(3)
C61 C66 C65 C64 0.1(4)
C66 C65 C64 C63 -0.7(5)
C65 C64 C63 C62 0.7(5)
C64 C63 C62 C61 0.0(5)
C63 C62 C61 C66 -0.6(4)
C63 C62 C61 N4 179.5(3)
N3 C66 C61 C62 -179.5(2)
C65 C66 C61 C62 0.6(4)
N3 C66 C61 N4 0.5(3)
C65 C66 C61 N4 -179.4(2)
C60 N4 C61 C62 179.2(3)
C60 N4 C61 C66 -0.8(3)
C22 C2 C1 C28 7.2(5)
C16 C2 C1 C28 -173.0(3)
C22 C2 C1 C3 -172.6(3)
C16 C2 C1 C3 7.2(4)
C1 C2 C22 C27 57.7(4)
C16 C2 C22 C27 -122.2(3)
C1 C2 C22 C23 -124.7(3)
C16 C2 C22 C23 55.5(4)
C27 C22 C23 C24 -0.5(5)
C2 C22 C23 C24 -178.2(3)
C22 C23 C24 C25 0.6(5)
C23 C24 C25 C26 -0.1(6)
C24 C25 C26 C27 -0.5(6)
C25 C26 C27 C22 0.6(6)
C23 C22 C27 C26 -0.1(5)
C2 C22 C27 C26 177.6(3)
C2 C1 C28 C29 49.1(4)
C3 C1 C28 C29 -131.1(3)
C2 C1 C28 C33 -133.4(3)
C3 C1 C28 C33 46.4(4)
C33 C28 C29 C30 0.8(4)
C1 C28 C29 C30 178.4(3)
C28 C29 C30 C31 0.3(5)
C29 C30 C31 C32 -0.6(5)
C30 C31 C32 C33 -0.1(5)
C31 C32 C33 C28 1.1(5)
C29 C28 C33 C32 -1.5(4)
C1 C28 C33 C32 -179.1(3)
C2 C1 C3 C8 56.3(4)
C28 C1 C3 C8 -123.5(3)
C2 C1 C3 C4 -129.1(3)
C28 C1 C3 C4 51.0(3)
C8 C3 C4 C5 -0.9(4)
C1 C3 C4 C5 -175.7(3)
C3 C4 C5 C6 1.6(4)
C4 C5 C6 C7 -1.1(4)
C4 C5 C6 C9 179.6(2)
C5 C6 C7 C8 0.1(4)
C9 C6 C7 C8 179.4(2)
C6 C7 C8 C3 0.5(4)
C4 C3 C8 C7 -0.1(4)
C1 C3 C8 C7 174.6(2)
C15 N2 C9 N1 -0.8(3)
C15 N2 C9 C6 179.5(2)
C10 N1 C9 N2 0.3(3)
C10 N1 C9 C6 180.0(2)
C5 C6 C9 N2 5.4(4)
C7 C6 C9 N2 -173.8(2)
C5 C6 C9 N1 -174.2(2)
C7 C6 C9 N1 6.6(4)
C9 N2 C15 C14 -179.0(3)
C9 N2 C15 C10 1.0(3)
N2 C15 C14 C13 -179.2(3)
C10 C15 C14 C13 0.8(4)
C15 C14 C13 C12 -0.3(5)
C14 C13 C12 C11 0.0(5)
C13 C12 C11 C10 -0.2(5)
C9 N1 C10 C15 0.3(3)
C9 N1 C10 C11 -179.4(3)
N2 C15 C10 N1 -0.8(3)
C14 C15 C10 N1 179.2(2)
N2 C15 C10 C11 179.0(2)
C14 C15 C10 C11 -1.0(4)
C12 C11 C10 N1 -179.6(3)
C12 C11 C10 C15 0.7(4)
C1 C2 C16 C21 -124.6(3)
C22 C2 C16 C21 55.2(4)
C1 C2 C16 C17 59.6(4)
C22 C2 C16 C17 -120.5(3)
C21 C16 C17 C18 0.6(5)
C2 C16 C17 C18 176.5(3)
C16 C17 C18 C19 0.0(5)
C17 C18 C19 C20 0.3(6)
C18 C19 C20 C21 -1.2(6)
C17 C16 C21 C20 -1.6(5)
C2 C16 C21 C20 -177.5(3)
C19 C20 C21 C16 1.8(5)
